data_7151322
loop_
_publ_author_name
'Zhang, Weicheng'
'Wu, Shulin'
'Zhang, Zhaoguo'
'Yennawar, Hemant'
'Zhang, Xumu'

_publ_section_title
;
 Practical synthesis of chiral 9,9'-spirobixanthene-1,1'-diol.
;
_journal_issue 24
_journal_name_full 'Organic &amp; biomolecular chemistry'
_journal_page_first 4474
_journal_page_last 4477
_journal_paper_doi 10.1039/b610879b
_journal_volume 4
_journal_year 2006
_chemical_absolute_configuration rm
_chemical_formula_moiety 'C27 H31 N2 O2, C25 H16 O4, 5(C2 H3 N), 0.764(C2 H3 N), Cl'
_chemical_formula_sum 'C63.53 H64.29 Cl N7.76 O6'
_chemical_formula_weight 1068.0
_chemical_name_systematic
;
?
;
_space_group_IT_number 19
_symmetry_cell_setting orthorhombic
_symmetry_space_group_name_Hall 'P 2ac 2ab'
_symmetry_space_group_name_H-M 'P 21 21 21'
_atom_sites_solution_hydrogens geom
_atom_sites_solution_primary direct
_atom_sites_solution_secondary difmap
_audit_creation_method SHELXL-97
_cell_angle_alpha 90.00
_cell_angle_beta 90.00
_cell_angle_gamma 90.00
_cell_formula_units_Z 4
_cell_length_a 9.2512(15)
_cell_length_b 19.807(3)
_cell_length_c 34.048(5)
_cell_measurement_reflns_used 9251
_cell_measurement_temperature 98(2)
_cell_measurement_theta_max 25.820
_cell_measurement_theta_min 2.281
_cell_volume 6238.9(17)
_computing_cell_refinement 'Bruker SMART'
_computing_data_collection 'Bruker SMART'
_computing_data_reduction 'Bruker SAINT'
_computing_molecular_graphics 'Bruker SHELXTL'
_computing_publication_material 'Bruker SHELXTL'
_computing_structure_refinement 'SHELXL-97 (Sheldrick, 1997)'
_computing_structure_solution 'SHELXS-97 (Sheldrick, 1990)'
_diffrn_ambient_temperature 98(2)
_diffrn_measured_fraction_theta_full 0.974
_diffrn_measured_fraction_theta_max 0.974
_diffrn_measurement_device_type 'CCD area detector'
_diffrn_measurement_method 'phi and omega scans'
_diffrn_radiation_monochromator graphite
_diffrn_radiation_source 'fine-focus sealed tube'
_diffrn_radiation_type MoK\a
_diffrn_radiation_wavelength 0.71073
_diffrn_reflns_av_R_equivalents 0.0581
_diffrn_reflns_av_sigmaI/netI 0.0644
_diffrn_reflns_limit_h_max 12
_diffrn_reflns_limit_h_min -10
_diffrn_reflns_limit_k_max 26
_diffrn_reflns_limit_k_min -18
_diffrn_reflns_limit_l_max 39
_diffrn_reflns_limit_l_min -45
_diffrn_reflns_number 40270
_diffrn_reflns_theta_full 28.31
_diffrn_reflns_theta_max 28.31
_diffrn_reflns_theta_min 1.19
_exptl_absorpt_coefficient_mu 0.115
_exptl_absorpt_correction_T_max 0.979
_exptl_absorpt_correction_T_min 0.970
_exptl_absorpt_correction_type analytical
_exptl_absorpt_process_details SADABS
_exptl_crystal_colour colorless
_exptl_crystal_density_diffrn 1.136
_exptl_crystal_density_method 'not measured'
_exptl_crystal_description brick
_exptl_crystal_F_000 2258
_exptl_crystal_size_max 0.28
_exptl_crystal_size_mid 0.21
_exptl_crystal_size_min 0.20
_refine_diff_density_max 1.364
_refine_diff_density_min -0.902
_refine_diff_density_rms 0.078
_refine_ls_abs_structure_details 'Flack H D (1983), Acta Cryst. A39, 876-881'
_refine_ls_abs_structure_Flack 0.29(8)
_refine_ls_extinction_method none
_refine_ls_goodness_of_fit_ref 1.070
_refine_ls_hydrogen_treatment noref
_refine_ls_matrix_type full
_refine_ls_number_parameters 723
_refine_ls_number_reflns 14773
_refine_ls_number_restraints 0
_refine_ls_restrained_S_all 1.070
_refine_ls_R_factor_all 0.0795
_refine_ls_R_factor_gt 0.0670
_refine_ls_shift/su_max 0.011
_refine_ls_shift/su_mean 0.006
_refine_ls_structure_factor_coef Fsqd
_refine_ls_weighting_details 'calc w=1/[\s^2^(Fo^2^)+(0.0788P)^2^+3.6591P] where P=(Fo^2^+2Fc^2^)/3'
_refine_ls_weighting_scheme calc
_refine_ls_wR_factor_gt 0.1627
_refine_ls_wR_factor_ref 0.1690
_reflns_number_gt 12467
_reflns_number_total 14773
_reflns_threshold_expression >2sigma(I)
_cod_data_source_file b610879b.txt
_cod_data_source_block wuz1o
_cod_depositor_comments
;
The following automatic conversions were performed:
'_symmetry_cell_setting' value 'Orthorhombic' changed to 'orthorhombic'
according to '/home/saulius/struct/CIF-dictionaries/cif_core.dic'
dictionary named 'cif_core.dic' version 2.4.1 from 2010-06-29.

Automatic conversion script
Id: cif_fix_enum 1527 2010-12-29 10:47:43Z saulius 
;
_cod_original_cell_volume 6238.7(17)
_cod_original_sg_symbol_H-M P2(1)2(1)2(1)
_cod_database_code 7151322

loop_
_symmetry_equiv_pos_as_xyz
'x, y, z'
'-x+1/2, -y, z+1/2'
'-x, y+1/2, -z+1/2'
'x+1/2, -y+1/2, -z'

loop_
_atom_site_label
_atom_site_type_symbol
_atom_site_fract_x
_atom_site_fract_y
_atom_site_fract_z
_atom_site_U_iso_or_equiv
_atom_site_adp_type
_atom_site_occupancy
_atom_site_symmetry_multiplicity
_atom_site_calc_flag
_atom_site_refinement_flags
_atom_site_disorder_assembly
_atom_site_disorder_group
C1 C 0.9290(3) 0.10293(13) 0.92387(7) 0.0155(5) Uani 1 1 d . . .
C2 C 1.0734(3) 0.09422(14) 0.91432(7) 0.0185(6) Uani 1 1 d . . .
H2A H 1.1235 0.1283 0.9002 0.022 Uiso 1 1 calc R . .
C3 C 1.1448(3) 0.03555(14) 0.92550(7) 0.0192(6) Uani 1 1 d . . .
H3 H 1.2442 0.0299 0.9193 0.023 Uiso 1 1 calc R . .
C4 C 1.0728(3) -0.01423(15) 0.94545(8) 0.0218(6) Uani 1 1 d . . .
H4 H 1.1216 -0.0544 0.9530 0.026 Uiso 1 1 calc R . .
C5 C 0.9263(3) -0.00536(14) 0.95457(7) 0.0196(6) Uani 1 1 d . . .
C6 C 0.8508(3) 0.05359(13) 0.94450(7) 0.0163(5) Uani 1 1 d . . .
C7 C 0.6934(3) 0.06408(13) 0.95640(7) 0.0157(5) Uani 1 1 d . . .
C8 C 0.6366(3) 0.00187(14) 0.97875(7) 0.0187(6) Uani 1 1 d . . .
C9 C 0.4940(3) 0.00065(15) 0.99251(8) 0.0218(6) Uani 1 1 d . . .
H9 H 0.4339 0.0390 0.9887 0.026 Uiso 1 1 calc R . .
C10 C 0.4396(4) -0.05539(16) 1.01149(8) 0.0282(7) Uani 1 1 d . . .
H10 H 0.3429 -0.0552 1.0209 0.034 Uiso 1 1 calc R . .
C11 C 0.5254(4) -0.11209(16) 1.01692(9) 0.0304(7) Uani 1 1 d . . .
H11 H 0.4871 -0.1510 1.0295 0.037 Uiso 1 1 calc R . .
C12 C 0.6660(4) -0.11157(16) 1.00395(10) 0.0324(8) Uani 1 1 d . . .
H12 H 0.7259 -0.1500 1.0078 0.039 Uiso 1 1 calc R . .
C13 C 0.7201(4) -0.05479(15) 0.98523(8) 0.0239(6) Uani 1 1 d . . .
C14 C 0.6852(3) 0.12510(13) 0.98421(7) 0.0155(5) Uani 1 1 d . . .
C15 C 0.7733(3) 0.12794(14) 1.01730(7) 0.0184(6) Uani 1 1 d . . .
H15 H 0.8396 0.0922 1.0221 0.022 Uiso 1 1 calc R . .
C16 C 0.7669(4) 0.18132(15) 1.04332(8) 0.0220(6) Uani 1 1 d . . .
H16 H 0.8293 0.1826 1.0655 0.026 Uiso 1 1 calc R . .
C17 C 0.6686(4) 0.23311(14) 1.03695(8) 0.0231(6) Uani 1 1 d . . .
H17 H 0.6617 0.2694 1.0551 0.028 Uiso 1 1 calc R . .
C18 C 0.5810(3) 0.23182(14) 1.00414(8) 0.0215(6) Uani 1 1 d . . .
H18 H 0.5147 0.2676 0.9995 0.026 Uiso 1 1 calc R . .
C19 C 0.5895(3) 0.17842(14) 0.97782(7) 0.0175(5) Uani 1 1 d . . .
C20 C 0.5068(3) 0.13218(13) 0.91772(8) 0.0169(5) Uani 1 1 d . . .
C21 C 0.4157(3) 0.14360(15) 0.88576(8) 0.0212(6) Uani 1 1 d . . .
H21 H 0.3566 0.1827 0.8846 0.025 Uiso 1 1 calc R . .
C22 C 0.4136(3) 0.09625(15) 0.85550(8) 0.0210(6) Uani 1 1 d . . .
H22 H 0.3533 0.1033 0.8333 0.025 Uiso 1 1 calc R . .
C23 C 0.4993(3) 0.03885(15) 0.85768(8) 0.0219(6) Uani 1 1 d . . .
H23 H 0.4962 0.0065 0.8371 0.026 Uiso 1 1 calc R . .
C24 C 0.5896(3) 0.02829(15) 0.88974(7) 0.0185(6) Uani 1 1 d . . .
C25 C 0.5955(3) 0.07658(14) 0.92103(7) 0.0161(5) Uani 1 1 d . . .
C26 C -0.3272(4) 0.40655(17) 0.97107(8) 0.0271(7) Uani 1 1 d . . .
H26 H -0.3785 0.4005 0.9950 0.033 Uiso 1 1 calc R . .
C27 C -0.2216(4) 0.36039(18) 0.96041(9) 0.0293(7) Uani 1 1 d . . .
H27 H -0.2015 0.3227 0.9767 0.035 Uiso 1 1 calc R . .
C28 C -0.1450(3) 0.36982(16) 0.92541(8) 0.0247(6) Uani 1 1 d . . .
H28 H -0.0726 0.3383 0.9179 0.030 Uiso 1 1 calc R . .
C29 C -0.1746(3) 0.42533(15) 0.90151(8) 0.0216(6) Uani 1 1 d . . .
C30 C -0.2811(4) 0.47061(17) 0.91214(9) 0.0269(7) Uani 1 1 d . . .
H30 H -0.3021 0.5082 0.8957 0.032 Uiso 1 1 calc R . .
C31 C -0.3585(4) 0.46103(17) 0.94740(8) 0.0276(7) Uani 1 1 d . . .
H31 H -0.4320 0.4920 0.9548 0.033 Uiso 1 1 calc R . .
C32 C -0.0965(3) 0.43168(16) 0.86245(8) 0.0209(6) Uani 1 1 d . . .
H32A H -0.1600 0.4565 0.8440 0.025 Uiso 1 1 calc R . .
H32B H -0.0821 0.3858 0.8516 0.025 Uiso 1 1 calc R . .
C33 C 0.1476(3) 0.43463(16) 0.89418(8) 0.0238(6) Uani 1 1 d . . .
H33A H 0.1515 0.3853 0.8897 0.029 Uiso 1 1 calc R . .
H33B H 0.1079 0.4426 0.9208 0.029 Uiso 1 1 calc R . .
C34 C 0.2998(4) 0.46455(19) 0.89126(9) 0.0332(8) Uani 1 1 d . . .
H34A H 0.3360 0.4758 0.9178 0.040 Uiso 1 1 calc R . .
H34B H 0.3662 0.4311 0.8794 0.040 Uiso 1 1 calc R . .
C35 C 0.2955(4) 0.52823(17) 0.86598(8) 0.0269(7) Uani 1 1 d . . .
H35 H 0.3914 0.5515 0.8671 0.032 Uiso 1 1 calc R . .
C36 C 0.1763(4) 0.57598(17) 0.88234(8) 0.0291(7) Uani 1 1 d . . .
H36 H 0.1905 0.5800 0.9114 0.035 Uiso 1 1 calc R . .
C37 C 0.0294(4) 0.54128(16) 0.87508(8) 0.0260(7) Uani 1 1 d . . .
H37A H -0.0302 0.5439 0.8992 0.031 Uiso 1 1 calc R . .
H37B H -0.0228 0.5651 0.8538 0.031 Uiso 1 1 calc R . .
C38 C 0.1167(3) 0.46814(15) 0.82201(7) 0.0204(6) Uani 1 1 d . . .
H38 H 0.0503 0.4952 0.8050 0.024 Uiso 1 1 calc R . .
C39 C 0.2632(4) 0.50711(16) 0.82391(8) 0.0258(7) Uani 1 1 d . . .
H39A H 0.3420 0.4779 0.8140 0.031 Uiso 1 1 calc R . .
H39B H 0.2581 0.5476 0.8069 0.031 Uiso 1 1 calc R . .
C40 C 0.1314(3) 0.39818(14) 0.80284(8) 0.0186(6) Uani 1 1 d . . .
H40 H 0.0362 0.3745 0.8042 0.022 Uiso 1 1 calc R . .
C41 C 0.1732(3) 0.40743(14) 0.75971(8) 0.0189(6) Uani 1 1 d . . .
C42 C 0.3083(3) 0.39104(15) 0.74679(8) 0.0221(6) Uani 1 1 d . . .
H42 H 0.3763 0.3716 0.7644 0.026 Uiso 1 1 calc R . .
C43 C 0.3471(4) 0.40285(15) 0.70754(8) 0.0230(6) Uani 1 1 d . . .
H43 H 0.4418 0.3907 0.6995 0.028 Uiso 1 1 calc R . .
C44 C 0.1217(3) 0.44565(14) 0.69294(7) 0.0204(6) Uani 1 1 d . . .
C45 C 0.0718(3) 0.43481(14) 0.73207(7) 0.0197(6) Uani 1 1 d . . .
C46 C -0.0739(3) 0.45044(14) 0.74134(7) 0.0177(5) Uani 1 1 d . . .
H46 H -0.1104 0.4408 0.7668 0.021 Uiso 1 1 calc R . .
C47 C -0.1628(3) 0.47945(15) 0.71365(8) 0.0212(6) Uani 1 1 d . . .
C48 C -0.1101(4) 0.49071(17) 0.67483(8) 0.0282(7) Uani 1 1 d . . .
H48 H -0.1718 0.5101 0.6556 0.034 Uiso 1 1 calc R . .
C49 C 0.0269(4) 0.47396(17) 0.66528(8) 0.0263(7) Uani 1 1 d . . .
H49 H 0.0599 0.4815 0.6392 0.032 Uiso 1 1 calc R . .
C50 C 0.1783(4) 0.64525(17) 0.86531(9) 0.0332(8) Uani 1 1 d . . .
H50 H 0.1577 0.6502 0.8381 0.040 Uiso 1 1 calc R . .
C51 C 0.2068(5) 0.6995(2) 0.88561(11) 0.0459(10) Uani 1 1 d . . .
H51A H 0.2278 0.6961 0.9128 0.055 Uiso 1 1 calc R . .
H51B H 0.2065 0.7424 0.8731 0.055 Uiso 1 1 calc R . .
C52 C -0.3592(4) 0.49348(19) 0.75843(9) 0.0303(7) Uani 1 1 d . . .
H52A H -0.3623 0.4457 0.7659 0.046 Uiso 1 1 calc R . .
H52B H -0.4571 0.5123 0.7591 0.046 Uiso 1 1 calc R . .
H52C H -0.2974 0.5182 0.7769 0.046 Uiso 1 1 calc R . .
C53 C 0.6190(10) 0.6869(3) 0.9897(2) 0.100(2) Uani 1 1 d . . .
C54 C 0.5481(12) 0.6575(4) 0.9572(2) 0.129(4) Uani 1 1 d . . .
H54A H 0.6145 0.6558 0.9348 0.194 Uiso 1 1 calc R . .
H54B H 0.4633 0.6846 0.9502 0.194 Uiso 1 1 calc R . .
H54C H 0.5173 0.6116 0.9640 0.194 Uiso 1 1 calc R . .
C55 C 0.9104(5) 0.63929(18) 0.75644(10) 0.0385(9) Uani 1 1 d . . .
C56 C 0.8018(5) 0.6796(2) 0.73599(11) 0.0462(10) Uani 1 1 d . . .
H56A H 0.8256 0.6817 0.7080 0.069 Uiso 1 1 calc R . .
H56B H 0.8005 0.7254 0.7469 0.069 Uiso 1 1 calc R . .
H56C H 0.7065 0.6588 0.7393 0.069 Uiso 1 1 calc R . .
C57 C 0.3264(5) 0.6368(2) 0.71675(11) 0.0509(11) Uani 1 1 d . . .
C58 C 0.2203(5) 0.6363(2) 0.68479(11) 0.0444(10) Uani 1 1 d . . .
H58A H 0.2684 0.6241 0.6601 0.067 Uiso 1 1 calc R . .
H58B H 0.1770 0.6812 0.6822 0.067 Uiso 1 1 calc R . .
H58C H 0.1445 0.6032 0.6906 0.067 Uiso 1 1 calc R . .
C59 C 0.5611(6) 0.3013(2) 0.87234(12) 0.0557(12) Uani 1 1 d . . .
H59A H 0.4585 0.2927 0.8672 0.084 Uiso 1 1 calc R . .
H59B H 0.5704 0.3359 0.8928 0.084 Uiso 1 1 calc R . .
H59C H 0.6076 0.2595 0.8812 0.084 Uiso 1 1 calc R . .
C60 C 0.6298(4) 0.32459(18) 0.83682(11) 0.0365(8) Uani 1 1 d . . .
C61 C 0.6290(4) 0.6484(2) 0.83556(10) 0.0401(9) Uani 1 1 d . . .
C62 C 0.5666(7) 0.7112(3) 0.82368(14) 0.0684(15) Uani 1 1 d . . .
H62A H 0.6437 0.7432 0.8172 0.103 Uiso 1 1 calc R . .
H62B H 0.5077 0.7294 0.8451 0.103 Uiso 1 1 calc R . .
H62C H 0.5056 0.7039 0.8005 0.103 Uiso 1 1 calc R . .
C63 C 0.8557(18) 0.7810(11) 0.9101(3) 0.157(7) Uani 0.764(9) 1 d P . .
C64 C 0.9260(8) 0.8298(3) 0.89883(19) 0.0515(17) Uani 0.764(9) 1 d P . .
H64A H 0.9382 0.8274 0.8703 0.077 Uiso 0.764(9) 1 calc PR . .
H64B H 1.0211 0.8295 0.9115 0.077 Uiso 0.764(9) 1 calc PR . .
H64C H 0.8749 0.8715 0.9057 0.077 Uiso 0.764(9) 1 calc PR . .
Cl1 Cl 0.04879(9) 0.25015(4) 0.85824(2) 0.02882(17) Uani 1 1 d . . .
N1 N 0.0506(3) 0.46742(13) 0.86366(6) 0.0211(5) Uani 1 1 d . . .
N2 N 0.2601(3) 0.42977(12) 0.68118(7) 0.0212(5) Uani 1 1 d . . .
N3 N 0.6781(9) 0.7113(3) 1.01792(18) 0.109(2) Uani 1 1 d . . .
N4 N 0.9964(5) 0.60823(17) 0.77224(10) 0.0514(10) Uani 1 1 d . . .
N5 N 0.4087(5) 0.6368(3) 0.74069(12) 0.0827(16) Uani 1 1 d . . .
N6 N 0.6834(5) 0.3432(2) 0.80892(10) 0.0631(11) Uani 1 1 d . . .
N7 N 0.6770(5) 0.5976(2) 0.84434(14) 0.0712(12) Uani 1 1 d . . .
N8 N 0.780(2) 0.7249(14) 0.9165(6) 0.319(16) Uani 0.764(9) 1 d P . .
O1 O 0.8558(2) 0.16033(10) 0.91394(6) 0.0205(4) Uani 1 1 d . . .
H1 H 0.9119 0.1870 0.9023 0.031 Uiso 1 1 calc R . .
O2 O 0.6732(2) -0.02739(10) 0.89266(5) 0.0213(4) Uani 1 1 d . . .
H2 H 0.6803 -0.0458 0.8705 0.032 Uiso 1 1 calc R . .
O3 O 0.5005(2) 0.18231(10) 0.94586(6) 0.0222(4) Uani 1 1 d . . .
O4 O 0.8643(3) -0.05871(10) 0.97400(6) 0.0296(5) Uani 1 1 d . . .
O5 O -0.3017(2) 0.49965(13) 0.71954(6) 0.0307(5) Uani 1 1 d . . .
O6 O 0.2376(2) 0.35844(11) 0.82260(6) 0.0243(5) Uani 1 1 d . . .
H6 H 0.1983 0.3238 0.8320 0.037 Uiso 1 1 calc R . .

loop_
_atom_site_aniso_label
_atom_site_aniso_U_11
_atom_site_aniso_U_22
_atom_site_aniso_U_33
_atom_site_aniso_U_23
_atom_site_aniso_U_13
_atom_site_aniso_U_12
C1 0.0198(14) 0.0191(13) 0.0077(10) -0.0019(9) -0.0006(10) 0.0021(11)
C2 0.0197(14) 0.0245(14) 0.0112(11) -0.0022(10) 0.0018(10) -0.0088(11)
C3 0.0151(14) 0.0260(14) 0.0165(12) -0.0052(10) -0.0010(10) -0.0001(11)
C4 0.0252(16) 0.0225(14) 0.0177(12) -0.0009(10) -0.0024(11) 0.0043(12)
C5 0.0232(15) 0.0214(13) 0.0141(11) 0.0013(10) 0.0025(11) 0.0032(12)
C6 0.0204(14) 0.0183(13) 0.0102(10) -0.0047(9) 0.0000(10) -0.0010(11)
C7 0.0216(14) 0.0161(13) 0.0092(10) -0.0002(9) -0.0008(10) -0.0003(11)
C8 0.0267(15) 0.0201(13) 0.0093(10) -0.0010(10) 0.0014(10) -0.0044(12)
C9 0.0289(16) 0.0204(14) 0.0160(12) -0.0027(10) 0.0034(11) -0.0018(12)
C10 0.0347(18) 0.0314(16) 0.0184(13) -0.0015(11) 0.0097(13) -0.0074(14)
C11 0.046(2) 0.0225(15) 0.0232(14) 0.0053(12) 0.0096(14) -0.0054(14)
C12 0.041(2) 0.0232(16) 0.0327(16) 0.0067(13) 0.0144(15) 0.0020(14)
C13 0.0320(17) 0.0198(14) 0.0199(13) 0.0020(11) 0.0087(12) 0.0017(12)
C14 0.0174(13) 0.0179(13) 0.0111(11) 0.0006(9) 0.0054(10) -0.0013(10)
C15 0.0186(14) 0.0214(14) 0.0151(12) 0.0004(10) 0.0035(10) -0.0023(11)
C16 0.0280(16) 0.0248(15) 0.0131(12) -0.0001(10) 0.0032(11) -0.0059(12)
C17 0.0367(18) 0.0183(14) 0.0145(12) -0.0055(10) 0.0069(12) -0.0026(12)
C18 0.0250(16) 0.0159(13) 0.0237(13) -0.0016(10) 0.0070(12) 0.0011(11)
C19 0.0188(14) 0.0199(13) 0.0138(11) 0.0014(10) 0.0028(10) -0.0027(11)
C20 0.0174(14) 0.0180(13) 0.0152(11) -0.0015(10) 0.0027(10) -0.0054(11)
C21 0.0166(14) 0.0232(14) 0.0238(13) 0.0082(11) 0.0017(11) 0.0017(11)
C22 0.0183(14) 0.0291(15) 0.0155(11) 0.0040(11) -0.0035(11) -0.0076(12)
C23 0.0235(15) 0.0305(15) 0.0118(11) -0.0004(11) 0.0018(11) -0.0074(12)
C24 0.0187(14) 0.0258(14) 0.0112(11) -0.0021(10) 0.0043(10) -0.0065(11)
C25 0.0177(14) 0.0206(13) 0.0098(10) 0.0001(9) 0.0028(10) -0.0030(11)
C26 0.0197(15) 0.0445(19) 0.0173(13) -0.0019(12) 0.0011(12) -0.0061(14)
C27 0.0275(17) 0.0365(18) 0.0239(14) 0.0089(13) 0.0005(13) -0.0067(14)
C28 0.0189(15) 0.0314(16) 0.0239(14) 0.0026(12) 0.0045(12) -0.0005(13)
C29 0.0204(15) 0.0272(15) 0.0172(12) 0.0005(11) -0.0011(11) -0.0037(12)
C30 0.0260(17) 0.0310(17) 0.0237(14) -0.0015(12) -0.0005(12) -0.0055(13)
C31 0.0203(16) 0.0388(18) 0.0237(14) -0.0082(13) 0.0029(12) -0.0005(14)
C32 0.0182(14) 0.0308(15) 0.0139(11) 0.0037(11) -0.0015(11) -0.0067(12)
C33 0.0247(16) 0.0331(16) 0.0135(12) 0.0074(11) -0.0057(11) -0.0038(13)
C34 0.0282(18) 0.045(2) 0.0260(15) 0.0121(14) -0.0100(13) -0.0092(15)
C35 0.0261(17) 0.0354(17) 0.0193(13) 0.0040(12) -0.0072(12) -0.0125(13)
C36 0.0366(19) 0.0354(17) 0.0152(12) -0.0011(12) -0.0043(13) -0.0119(15)
C37 0.0331(18) 0.0284(15) 0.0166(12) 0.0003(11) -0.0013(12) -0.0050(14)
C38 0.0203(15) 0.0295(15) 0.0112(11) 0.0072(11) -0.0015(10) -0.0024(12)
C39 0.0278(17) 0.0302(16) 0.0192(13) 0.0083(12) -0.0013(12) -0.0082(13)
C40 0.0165(14) 0.0225(14) 0.0169(12) 0.0059(10) -0.0010(10) -0.0047(11)
C41 0.0238(15) 0.0176(13) 0.0153(12) 0.0020(10) 0.0005(11) -0.0034(11)
C42 0.0220(15) 0.0262(15) 0.0180(13) 0.0092(11) -0.0071(11) -0.0015(12)
C43 0.0230(16) 0.0273(15) 0.0185(13) 0.0045(11) 0.0032(12) 0.0012(12)
C44 0.0238(15) 0.0243(14) 0.0130(11) 0.0006(10) 0.0010(11) -0.0005(12)
C45 0.0255(16) 0.0214(14) 0.0123(11) 0.0034(10) -0.0018(11) -0.0040(12)
C46 0.0204(14) 0.0229(14) 0.0098(10) 0.0019(9) 0.0009(10) -0.0021(11)
C47 0.0183(15) 0.0287(15) 0.0167(12) 0.0019(11) -0.0051(11) 0.0023(12)
C48 0.0289(17) 0.0417(18) 0.0141(12) 0.0051(12) -0.0016(12) 0.0103(14)
C49 0.0269(17) 0.0393(17) 0.0128(11) 0.0063(12) 0.0032(11) 0.0021(14)
C50 0.041(2) 0.0336(17) 0.0247(15) 0.0003(13) 0.0018(14) -0.0127(15)
C51 0.061(3) 0.039(2) 0.0374(19) 0.0037(16) 0.0005(19) -0.0130(19)
C52 0.0219(16) 0.0465(19) 0.0227(14) 0.0020(13) 0.0034(12) 0.0062(15)
C53 0.143(7) 0.060(4) 0.095(5) 0.025(3) -0.036(5) 0.003(4)
C54 0.190(10) 0.100(5) 0.097(5) 0.035(4) -0.056(6) -0.062(6)
C55 0.057(3) 0.0311(18) 0.0271(16) 0.0010(14) -0.0016(16) -0.0111(18)
C56 0.042(2) 0.061(3) 0.0351(19) 0.0065(18) -0.0111(17) -0.007(2)
C57 0.050(3) 0.068(3) 0.0347(19) -0.0084(19) -0.0015(19) 0.031(2)
C58 0.042(2) 0.057(2) 0.0342(18) -0.0088(17) -0.0069(16) 0.0232(19)
C59 0.070(3) 0.055(3) 0.042(2) 0.0079(19) -0.001(2) -0.029(2)
C60 0.041(2) 0.0311(18) 0.0371(18) 0.0067(14) -0.0070(16) -0.0109(16)
C61 0.039(2) 0.049(2) 0.0320(17) 0.0025(16) 0.0061(16) -0.0067(18)
C62 0.079(4) 0.071(3) 0.055(3) 0.012(2) 0.014(3) 0.036(3)
C63 0.138(12) 0.28(2) 0.050(5) -0.006(8) 0.000(6) 0.086(13)
C64 0.060(4) 0.043(3) 0.052(3) 0.000(3) 0.006(3) 0.000(3)
Cl1 0.0409(5) 0.0236(3) 0.0219(3) 0.0034(3) 0.0077(3) -0.0075(3)
N1 0.0205(13) 0.0305(13) 0.0125(9) 0.0068(9) -0.0048(9) -0.0068(11)
N2 0.0217(13) 0.0233(12) 0.0186(11) 0.0027(9) 0.0016(10) -0.0012(10)
N3 0.169(7) 0.063(3) 0.094(4) 0.010(3) -0.023(4) 0.025(4)
N4 0.080(3) 0.0349(17) 0.0389(17) 0.0018(14) -0.0155(18) 0.0026(18)
N5 0.070(3) 0.137(4) 0.042(2) -0.019(2) -0.013(2) 0.049(3)
N6 0.076(3) 0.075(3) 0.0387(19) 0.0085(18) -0.0052(19) -0.022(2)
N7 0.073(3) 0.049(2) 0.092(3) 0.032(2) -0.001(3) 0.010(2)
N8 0.27(2) 0.46(3) 0.232(19) 0.08(2) 0.052(16) -0.20(2)
O1 0.0218(11) 0.0187(10) 0.0211(9) 0.0083(8) 0.0036(8) 0.0005(8)
O2 0.0301(12) 0.0219(10) 0.0121(8) -0.0057(7) 0.0003(8) 0.0032(9)
O3 0.0239(11) 0.0199(10) 0.0228(10) -0.0048(8) -0.0059(8) 0.0047(8)
O4 0.0329(13) 0.0228(11) 0.0332(11) 0.0093(9) 0.0141(10) 0.0072(10)
O5 0.0243(12) 0.0513(14) 0.0166(9) 0.0041(9) -0.0014(9) 0.0115(11)
O6 0.0235(11) 0.0274(11) 0.0221(10) 0.0136(9) -0.0020(8) 0.0003(9)

loop_
_atom_type_symbol
_atom_type_description
_atom_type_scat_dispersion_real
_atom_type_scat_dispersion_imag
_atom_type_scat_source
C C 0.0033 0.0016 'International Tables Vol C Tables 4.2.6.8 and 6.1.1.4'
H H 0.0000 0.0000 'International Tables Vol C Tables 4.2.6.8 and 6.1.1.4'
N N 0.0061 0.0033 'International Tables Vol C Tables 4.2.6.8 and 6.1.1.4'
O O 0.0106 0.0060 'International Tables Vol C Tables 4.2.6.8 and 6.1.1.4'
Cl Cl 0.1484 0.1585 'International Tables Vol C Tables 4.2.6.8 and 6.1.1.4'

loop_
_geom_angle_atom_site_label_1
_geom_angle_atom_site_label_2
_geom_angle_atom_site_label_3
_geom_angle
_geom_angle_site_symmetry_1
_geom_angle_site_symmetry_3
_geom_angle_publ_flag
O1 C1 C2 121.6(2) . . ?
O1 C1 C6 116.6(2) . . ?
C2 C1 C6 121.9(3) . . ?
C1 C2 C3 119.9(3) . . ?
C1 C2 H2A 120.1 . . ?
C3 C2 H2A 120.1 . . ?
C4 C3 C2 120.4(3) . . ?
C4 C3 H3 119.8 . . ?
C2 C3 H3 119.8 . . ?
C3 C4 C5 119.3(3) . . ?
C3 C4 H4 120.3 . . ?
C5 C4 H4 120.3 . . ?
O4 C5 C4 114.5(3) . . ?
O4 C5 C6 123.4(3) . . ?
C4 C5 C6 122.2(3) . . ?
C5 C6 C1 116.4(3) . . ?
C5 C6 C7 121.6(2) . . ?
C1 C6 C7 122.0(2) . . ?
C6 C7 C25 112.2(2) . . ?
C6 C7 C14 108.5(2) . . ?
C25 C7 C14 109.2(2) . . ?
C6 C7 C8 110.3(2) . . ?
C25 C7 C8 108.5(2) . . ?
C14 C7 C8 107.93(19) . . ?
C13 C8 C9 117.4(3) . . ?
C13 C8 C7 122.6(3) . . ?
C9 C8 C7 120.0(3) . . ?
C10 C9 C8 121.0(3) . . ?
C10 C9 H9 119.5 . . ?
C8 C9 H9 119.5 . . ?
C9 C10 C11 120.3(3) . . ?
C9 C10 H10 119.8 . . ?
C11 C10 H10 119.8 . . ?
C12 C11 C10 119.5(3) . . ?
C12 C11 H11 120.2 . . ?
C10 C11 H11 120.2 . . ?
C11 C12 C13 119.7(3) . . ?
C11 C12 H12 120.1 . . ?
C13 C12 H12 120.1 . . ?
C8 C13 C12 122.1(3) . . ?
C8 C13 O4 122.6(3) . . ?
C12 C13 O4 115.3(3) . . ?
C15 C14 C19 117.9(2) . . ?
C15 C14 C7 120.1(2) . . ?
C19 C14 C7 122.0(2) . . ?
C16 C15 C14 121.7(3) . . ?
C16 C15 H15 119.2 . . ?
C14 C15 H15 119.2 . . ?
C15 C16 C17 119.6(3) . . ?
C15 C16 H16 120.2 . . ?
C17 C16 H16 120.2 . . ?
C18 C17 C16 119.8(3) . . ?
C18 C17 H17 120.1 . . ?
C16 C17 H17 120.1 . . ?
C17 C18 C19 120.2(3) . . ?
C17 C18 H18 119.9 . . ?
C19 C18 H18 119.9 . . ?
O3 C19 C18 115.9(3) . . ?
O3 C19 C14 123.3(2) . . ?
C18 C19 C14 120.8(3) . . ?
C25 C20 O3 122.9(2) . . ?
C25 C20 C21 123.6(3) . . ?
O3 C20 C21 113.5(2) . . ?
C22 C21 C20 118.4(3) . . ?
C22 C21 H21 120.8 . . ?
C20 C21 H21 120.8 . . ?
C23 C22 C21 120.2(3) . . ?
C23 C22 H22 119.9 . . ?
C21 C22 H22 119.9 . . ?
C22 C23 C24 120.6(3) . . ?
C22 C23 H23 119.7 . . ?
C24 C23 H23 119.7 . . ?
O2 C24 C23 121.6(2) . . ?
O2 C24 C25 117.9(2) . . ?
C23 C24 C25 120.4(3) . . ?
C20 C25 C24 116.7(2) . . ?
C20 C25 C7 123.2(2) . . ?
C24 C25 C7 120.1(2) . . ?
C31 C26 C27 120.8(3) . . ?
C31 C26 H26 119.6 . . ?
C27 C26 H26 119.6 . . ?
C26 C27 C28 119.5(3) . . ?
C26 C27 H27 120.3 . . ?
C28 C27 H27 120.3 . . ?
C29 C28 C27 120.2(3) . . ?
C29 C28 H28 119.9 . . ?
C27 C28 H28 119.9 . . ?
C30 C29 C28 120.0(3) . . ?
C30 C29 C32 121.0(3) . . ?
C28 C29 C32 118.9(3) . . ?
C29 C30 C31 119.9(3) . . ?
C29 C30 H30 120.1 . . ?
C31 C30 H30 120.1 . . ?
C26 C31 C30 119.7(3) . . ?
C26 C31 H31 120.1 . . ?
C30 C31 H31 120.1 . . ?
C29 C32 N1 115.9(2) . . ?
C29 C32 H32A 108.3 . . ?
N1 C32 H32A 108.3 . . ?
C29 C32 H32B 108.3 . . ?
N1 C32 H32B 108.3 . . ?
H32A C32 H32B 107.4 . . ?
N1 C33 C34 109.5(2) . . ?
N1 C33 H33A 109.8 . . ?
C34 C33 H33A 109.8 . . ?
N1 C33 H33B 109.8 . . ?
C34 C33 H33B 109.8 . . ?
H33A C33 H33B 108.2 . . ?
C35 C34 C33 109.4(3) . . ?
C35 C34 H34A 109.8 . . ?
C33 C34 H34A 109.8 . . ?
C35 C34 H34B 109.8 . . ?
C33 C34 H34B 109.8 . . ?
H34A C34 H34B 108.2 . . ?
C39 C35 C34 108.0(3) . . ?
C39 C35 C36 111.4(3) . . ?
C34 C35 C36 108.6(3) . . ?
C39 C35 H35 109.6 . . ?
C34 C35 H35 109.6 . . ?
C36 C35 H35 109.6 . . ?
C50 C36 C37 111.0(3) . . ?
C50 C36 C35 114.3(3) . . ?
C37 C36 C35 107.2(2) . . ?
C50 C36 H36 108.0 . . ?
C37 C36 H36 108.0 . . ?
C35 C36 H36 108.0 . . ?
N1 C37 C36 110.7(3) . . ?
N1 C37 H37A 109.5 . . ?
C36 C37 H37A 109.5 . . ?
N1 C37 H37B 109.5 . . ?
C36 C37 H37B 109.5 . . ?
H37A C37 H37B 108.1 . . ?
C40 C38 N1 114.6(2) . . ?
C40 C38 C39 112.7(2) . . ?
N1 C38 C39 108.1(2) . . ?
C40 C38 H38 107.0 . . ?
N1 C38 H38 107.0 . . ?
C39 C38 H38 107.0 . . ?
C35 C39 C38 110.2(2) . . ?
C35 C39 H39A 109.6 . . ?
C38 C39 H39A 109.6 . . ?
C35 C39 H39B 109.6 . . ?
C38 C39 H39B 109.6 . . ?
H39A C39 H39B 108.1 . . ?
O6 C40 C41 110.2(2) . . ?
O6 C40 C38 111.0(2) . . ?
C41 C40 C38 108.8(2) . . ?
O6 C40 H40 109.0 . . ?
C41 C40 H40 109.0 . . ?
C38 C40 H40 109.0 . . ?
C42 C41 C45 118.5(2) . . ?
C42 C41 C40 120.8(3) . . ?
C45 C41 C40 120.6(3) . . ?
C41 C42 C43 120.1(3) . . ?
C41 C42 H42 120.0 . . ?
C43 C42 H42 120.0 . . ?
N2 C43 C42 124.1(3) . . ?
N2 C43 H43 118.0 . . ?
C42 C43 H43 118.0 . . ?
N2 C44 C49 118.5(2) . . ?
N2 C44 C45 122.6(3) . . ?
C49 C44 C45 119.0(3) . . ?
C46 C45 C44 118.9(2) . . ?
C46 C45 C41 123.9(2) . . ?
C44 C45 C41 117.2(3) . . ?
C47 C46 C45 120.4(2) . . ?
C47 C46 H46 119.8 . . ?
C45 C46 H46 119.8 . . ?
O5 C47 C46 125.9(3) . . ?
O5 C47 C48 114.4(2) . . ?
C46 C47 C48 119.7(3) . . ?
C49 C48 C47 120.4(3) . . ?
C49 C48 H48 119.8 . . ?
C47 C48 H48 119.8 . . ?
C48 C49 C44 121.6(3) . . ?
C48 C49 H49 119.2 . . ?
C44 C49 H49 119.2 . . ?
C51 C50 C36 123.7(3) . . ?
C51 C50 H50 118.1 . . ?
C36 C50 H50 118.1 . . ?
C50 C51 H51A 120.0 . . ?
C50 C51 H51B 120.0 . . ?
H51A C51 H51B 120.0 . . ?
O5 C52 H52A 109.5 . . ?
O5 C52 H52B 109.5 . . ?
H52A C52 H52B 109.5 . . ?
O5 C52 H52C 109.5 . . ?
H52A C52 H52C 109.5 . . ?
H52B C52 H52C 109.5 . . ?
N3 C53 C54 178.8(8) . . ?
C53 C54 H54A 109.5 . . ?
C53 C54 H54B 109.5 . . ?
H54A C54 H54B 109.5 . . ?
C53 C54 H54C 109.5 . . ?
H54A C54 H54C 109.5 . . ?
H54B C54 H54C 109.5 . . ?
N4 C55 C56 179.2(5) . . ?
C55 C56 H56A 109.5 . . ?
C55 C56 H56B 109.5 . . ?
H56A C56 H56B 109.5 . . ?
C55 C56 H56C 109.5 . . ?
H56A C56 H56C 109.5 . . ?
H56B C56 H56C 109.5 . . ?
N5 C57 C58 179.0(5) . . ?
C57 C58 H58A 109.5 . . ?
C57 C58 H58B 109.5 . . ?
H58A C58 H58B 109.5 . . ?
C57 C58 H58C 109.5 . . ?
H58A C58 H58C 109.5 . . ?
H58B C58 H58C 109.5 . . ?
C60 C59 H59A 109.5 . . ?
C60 C59 H59B 109.5 . . ?
H59A C59 H59B 109.5 . . ?
C60 C59 H59C 109.5 . . ?
H59A C59 H59C 109.5 . . ?
H59B C59 H59C 109.5 . . ?
N6 C60 C59 179.6(6) . . ?
N7 C61 C62 178.3(5) . . ?
C61 C62 H62A 109.5 . . ?
C61 C62 H62B 109.5 . . ?
H62A C62 H62B 109.5 . . ?
C61 C62 H62C 109.5 . . ?
H62A C62 H62C 109.5 . . ?
H62B C62 H62C 109.5 . . ?
C64 C63 N8 170.9(14) . . ?
C63 C64 H64A 109.5 . . ?
C63 C64 H64B 109.5 . . ?
H64A C64 H64B 109.5 . . ?
C63 C64 H64C 109.5 . . ?
H64A C64 H64C 109.5 . . ?
H64B C64 H64C 109.5 . . ?
C33 N1 C37 108.2(2) . . ?
C33 N1 C32 110.2(2) . . ?
C37 N1 C32 109.6(2) . . ?
C33 N1 C38 113.5(2) . . ?
C37 N1 C38 106.0(2) . . ?
C32 N1 C38 109.3(2) . . ?
C43 N2 C44 117.5(2) . . ?
C1 O1 H1 109.5 . . ?
C24 O2 H2 109.5 . . ?
C19 O3 C20 119.1(2) . . ?
C5 O4 C13 119.4(2) . . ?
C47 O5 C52 117.5(2) . . ?
C40 O6 H6 109.5 . . ?

loop_
_geom_bond_atom_site_label_1
_geom_bond_atom_site_label_2
_geom_bond_distance
_geom_bond_site_symmetry_2
_geom_bond_publ_flag
C1 O1 1.366(3) . ?
C1 C2 1.385(4) . ?
C1 C6 1.405(4) . ?
C2 C3 1.390(4) . ?
C2 H2A 0.9500 . ?
C3 C4 1.370(4) . ?
C3 H3 0.9500 . ?
C4 C5 1.401(4) . ?
C4 H4 0.9500 . ?
C5 O4 1.373(3) . ?
C5 C6 1.403(4) . ?
C6 C7 1.525(4) . ?
C7 C25 1.527(4) . ?
C7 C14 1.537(4) . ?
C7 C8 1.540(4) . ?
C8 C13 1.380(4) . ?
C8 C9 1.400(4) . ?
C9 C10 1.380(4) . ?
C9 H9 0.9500 . ?
C10 C11 1.387(5) . ?
C10 H10 0.9500 . ?
C11 C12 1.374(5) . ?
C11 H11 0.9500 . ?
C12 C13 1.386(4) . ?
C12 H12 0.9500 . ?
C13 O4 1.390(4) . ?
C14 C15 1.392(4) . ?
C14 C19 1.395(4) . ?
C15 C16 1.381(4) . ?
C15 H15 0.9500 . ?
C16 C17 1.387(4) . ?
C16 H16 0.9500 . ?
C17 C18 1.381(4) . ?
C17 H17 0.9500 . ?
C18 C19 1.388(4) . ?
C18 H18 0.9500 . ?
C19 O3 1.367(3) . ?
C20 C25 1.378(4) . ?
C20 O3 1.381(3) . ?
C20 C21 1.395(4) . ?
C21 C22 1.393(4) . ?
C21 H21 0.9500 . ?
C22 C23 1.388(4) . ?
C22 H22 0.9500 . ?
C23 C24 1.390(4) . ?
C23 H23 0.9500 . ?
C24 O2 1.350(4) . ?
C24 C25 1.433(4) . ?
C26 C31 1.378(5) . ?
C26 C27 1.386(5) . ?
C26 H26 0.9500 . ?
C27 C28 1.399(4) . ?
C27 H27 0.9500 . ?
C28 C29 1.395(4) . ?
C28 H28 0.9500 . ?
C29 C30 1.380(5) . ?
C29 C32 1.519(4) . ?
C30 C31 1.411(4) . ?
C30 H30 0.9500 . ?
C31 H31 0.9500 . ?
C32 N1 1.535(4) . ?
C32 H32A 0.9900 . ?
C32 H32B 0.9900 . ?
C33 N1 1.519(4) . ?
C33 C34 1.531(5) . ?
C33 H33A 0.9900 . ?
C33 H33B 0.9900 . ?
C34 C35 1.528(4) . ?
C34 H34A 0.9900 . ?
C34 H34B 0.9900 . ?
C35 C39 1.522(4) . ?
C35 C36 1.555(5) . ?
C35 H35 1.0000 . ?
C36 C50 1.489(5) . ?
C36 C37 1.543(5) . ?
C36 H36 1.0000 . ?
C37 N1 1.527(4) . ?
C37 H37A 0.9900 . ?
C37 H37B 0.9900 . ?
C38 C40 1.538(4) . ?
C38 N1 1.544(3) . ?
C38 C39 1.561(4) . ?
C38 H38 1.0000 . ?
C39 H39A 0.9900 . ?
C39 H39B 0.9900 . ?
C40 O6 1.427(3) . ?
C40 C41 1.530(4) . ?
C40 H40 1.0000 . ?
C41 C42 1.364(4) . ?
C41 C45 1.435(4) . ?
C42 C43 1.403(4) . ?
C42 H42 0.9500 . ?
C43 N2 1.318(4) . ?
C43 H43 0.9500 . ?
C44 N2 1.378(4) . ?
C44 C49 1.404(4) . ?
C44 C45 1.426(4) . ?
C45 C46 1.418(4) . ?
C46 C47 1.377(4) . ?
C46 H46 0.9500 . ?
C47 O5 1.360(4) . ?
C47 C48 1.426(4) . ?
C48 C49 1.350(5) . ?
C48 H48 0.9500 . ?
C49 H49 0.9500 . ?
C50 C51 1.305(5) . ?
C50 H50 0.9500 . ?
C51 H51A 0.9500 . ?
C51 H51B 0.9500 . ?
C52 O5 1.432(4) . ?
C52 H52A 0.9800 . ?
C52 H52B 0.9800 . ?
C52 H52C 0.9800 . ?
C53 N3 1.206(9) . ?
C53 C54 1.414(10) . ?
C54 H54A 0.9800 . ?
C54 H54B 0.9800 . ?
C54 H54C 0.9800 . ?
C55 N4 1.141(5) . ?
C55 C56 1.460(6) . ?
C56 H56A 0.9800 . ?
C56 H56B 0.9800 . ?
C56 H56C 0.9800 . ?
C57 N5 1.115(6) . ?
C57 C58 1.466(6) . ?
C58 H58A 0.9800 . ?
C58 H58B 0.9800 . ?
C58 H58C 0.9800 . ?
C59 C60 1.442(5) . ?
C59 H59A 0.9800 . ?
C59 H59B 0.9800 . ?
C59 H59C 0.9800 . ?
C60 N6 1.133(5) . ?
C61 N7 1.140(5) . ?
C61 C62 1.428(6) . ?
C62 H62A 0.9800 . ?
C62 H62B 0.9800 . ?
C62 H62C 0.9800 . ?
C63 C64 1.23(2) . ?
C63 N8 1.33(2) . ?
C64 H64A 0.9800 . ?
C64 H64B 0.9800 . ?
C64 H64C 0.9800 . ?
O1 H1 0.8400 . ?
O2 H2 0.8400 . ?
O6 H6 0.8400 . ?

loop_
_geom_torsion_atom_site_label_1
_geom_torsion_atom_site_label_2
_geom_torsion_atom_site_label_3
_geom_torsion_atom_site_label_4
_geom_torsion
_geom_torsion_site_symmetry_1
_geom_torsion_site_symmetry_2
_geom_torsion_site_symmetry_3
_geom_torsion_site_symmetry_4
_geom_torsion_publ_flag
O1 C1 C2 C3 178.9(2) . . . . ?
C6 C1 C2 C3 -0.5(4) . . . . ?
C1 C2 C3 C4 0.9(4) . . . . ?
C2 C3 C4 C5 -0.2(4) . . . . ?
C3 C4 C5 O4 179.0(2) . . . . ?
C3 C4 C5 C6 -1.1(4) . . . . ?
O4 C5 C6 C1 -178.6(2) . . . . ?
C4 C5 C6 C1 1.4(4) . . . . ?
O4 C5 C6 C7 3.0(4) . . . . ?
C4 C5 C6 C7 -176.9(2) . . . . ?
O1 C1 C6 C5 179.9(2) . . . . ?
C2 C1 C6 C5 -0.7(4) . . . . ?
O1 C1 C6 C7 -1.8(3) . . . . ?
C2 C1 C6 C7 177.7(2) . . . . ?
C5 C6 C7 C25 -122.6(3) . . . . ?
C1 C6 C7 C25 59.2(3) . . . . ?
C5 C6 C7 C14 116.6(3) . . . . ?
C1 C6 C7 C14 -61.6(3) . . . . ?
C5 C6 C7 C8 -1.5(3) . . . . ?
C1 C6 C7 C8 -179.7(2) . . . . ?
C6 C7 C8 C13 -1.7(3) . . . . ?
C25 C7 C8 C13 121.6(3) . . . . ?
C14 C7 C8 C13 -120.2(3) . . . . ?
C6 C7 C8 C9 179.9(2) . . . . ?
C25 C7 C8 C9 -56.7(3) . . . . ?
C14 C7 C8 C9 61.5(3) . . . . ?
C13 C8 C9 C10 -0.5(4) . . . . ?
C7 C8 C9 C10 177.9(2) . . . . ?
C8 C9 C10 C11 -0.7(4) . . . . ?
C9 C10 C11 C12 1.3(5) . . . . ?
C10 C11 C12 C13 -0.7(5) . . . . ?
C9 C8 C13 C12 1.1(4) . . . . ?
C7 C8 C13 C12 -177.3(3) . . . . ?
C9 C8 C13 O4 -178.0(3) . . . . ?
C7 C8 C13 O4 3.6(4) . . . . ?
C11 C12 C13 C8 -0.5(5) . . . . ?
C11 C12 C13 O4 178.6(3) . . . . ?
C6 C7 C14 C15 -52.6(3) . . . . ?
C25 C7 C14 C15 -175.3(2) . . . . ?
C8 C7 C14 C15 67.0(3) . . . . ?
C6 C7 C14 C19 128.3(3) . . . . ?
C25 C7 C14 C19 5.7(3) . . . . ?
C8 C7 C14 C19 -112.1(3) . . . . ?
C19 C14 C15 C16 0.4(4) . . . . ?
C7 C14 C15 C16 -178.7(3) . . . . ?
C14 C15 C16 C17 1.1(4) . . . . ?
C15 C16 C17 C18 -1.8(4) . . . . ?
C16 C17 C18 C19 0.9(4) . . . . ?
C17 C18 C19 O3 -178.8(3) . . . . ?
C17 C18 C19 C14 0.6(4) . . . . ?
C15 C14 C19 O3 178.1(3) . . . . ?
C7 C14 C19 O3 -2.8(4) . . . . ?
C15 C14 C19 C18 -1.2(4) . . . . ?
C7 C14 C19 C18 177.8(3) . . . . ?
C25 C20 C21 C22 0.2(4) . . . . ?
O3 C20 C21 C22 179.9(2) . . . . ?
C20 C21 C22 C23 0.8(4) . . . . ?
C21 C22 C23 C24 -0.9(4) . . . . ?
C22 C23 C24 O2 179.5(3) . . . . ?
C22 C23 C24 C25 0.0(4) . . . . ?
O3 C20 C25 C24 179.3(2) . . . . ?
C21 C20 C25 C24 -1.0(4) . . . . ?
O3 C20 C25 C7 1.2(4) . . . . ?
C21 C20 C25 C7 -179.2(3) . . . . ?
O2 C24 C25 C20 -178.6(2) . . . . ?
C23 C24 C25 C20 0.9(4) . . . . ?
O2 C24 C25 C7 -0.4(4) . . . . ?
C23 C24 C25 C7 179.1(3) . . . . ?
C6 C7 C25 C20 -125.4(3) . . . . ?
C14 C7 C25 C20 -5.0(4) . . . . ?
C8 C7 C25 C20 112.4(3) . . . . ?
C6 C7 C25 C24 56.6(3) . . . . ?
C14 C7 C25 C24 177.0(2) . . . . ?
C8 C7 C25 C24 -65.6(3) . . . . ?
C31 C26 C27 C28 0.8(5) . . . . ?
C26 C27 C28 C29 0.1(5) . . . . ?
C27 C28 C29 C30 -0.9(5) . . . . ?
C27 C28 C29 C32 -176.1(3) . . . . ?
C28 C29 C30 C31 0.7(5) . . . . ?
C32 C29 C30 C31 175.8(3) . . . . ?
C27 C26 C31 C30 -0.9(5) . . . . ?
C29 C30 C31 C26 0.1(5) . . . . ?
C30 C29 C32 N1 97.6(3) . . . . ?
C28 C29 C32 N1 -87.3(3) . . . . ?
N1 C33 C34 C35 13.5(4) . . . . ?
C33 C34 C35 C39 -68.5(4) . . . . ?
C33 C34 C35 C36 52.4(3) . . . . ?
C39 C35 C36 C50 -72.1(3) . . . . ?
C34 C35 C36 C50 169.1(3) . . . . ?
C39 C35 C36 C37 51.5(3) . . . . ?
C34 C35 C36 C37 -67.3(3) . . . . ?
C50 C36 C37 N1 138.6(3) . . . . ?
C35 C36 C37 N1 13.1(3) . . . . ?
C34 C35 C39 C38 58.3(3) . . . . ?
C36 C35 C39 C38 -60.8(3) . . . . ?
C40 C38 C39 C35 -125.0(3) . . . . ?
N1 C38 C39 C35 2.7(3) . . . . ?
N1 C38 C40 O6 -68.2(3) . . . . ?
C39 C38 C40 O6 55.9(3) . . . . ?
N1 C38 C40 C41 170.4(2) . . . . ?
C39 C38 C40 C41 -65.4(3) . . . . ?
O6 C40 C41 C42 -12.6(4) . . . . ?
C38 C40 C41 C42 109.2(3) . . . . ?
O6 C40 C41 C45 168.6(2) . . . . ?
C38 C40 C41 C45 -69.6(3) . . . . ?
C45 C41 C42 C43 1.9(4) . . . . ?
C40 C41 C42 C43 -176.9(3) . . . . ?
C41 C42 C43 N2 0.2(5) . . . . ?
N2 C44 C45 C46 -177.8(3) . . . . ?
C49 C44 C45 C46 2.6(4) . . . . ?
N2 C44 C45 C41 1.2(4) . . . . ?
C49 C44 C45 C41 -178.4(3) . . . . ?
C42 C41 C45 C46 176.5(3) . . . . ?
C40 C41 C45 C46 -4.7(4) . . . . ?
C42 C41 C45 C44 -2.5(4) . . . . ?
C40 C41 C45 C44 176.3(3) . . . . ?
C44 C45 C46 C47 -4.0(4) . . . . ?
C41 C45 C46 C47 177.1(3) . . . . ?
C45 C46 C47 O5 -176.6(3) . . . . ?
C45 C46 C47 C48 3.2(4) . . . . ?
O5 C47 C48 C49 178.9(3) . . . . ?
C46 C47 C48 C49 -0.9(5) . . . . ?
C47 C48 C49 C44 -0.4(5) . . . . ?
N2 C44 C49 C48 180.0(3) . . . . ?
C45 C44 C49 C48 -0.4(5) . . . . ?
C37 C36 C50 C51 123.6(4) . . . . ?
C35 C36 C50 C51 -114.9(4) . . . . ?
C34 C33 N1 C37 -67.7(3) . . . . ?
C34 C33 N1 C32 172.6(3) . . . . ?
C34 C33 N1 C38 49.6(3) . . . . ?
C36 C37 N1 C33 51.8(3) . . . . ?
C36 C37 N1 C32 171.9(2) . . . . ?
C36 C37 N1 C38 -70.2(3) . . . . ?
C29 C32 N1 C33 53.3(3) . . . . ?
C29 C32 N1 C37 -65.5(3) . . . . ?
C29 C32 N1 C38 178.7(2) . . . . ?
C40 C38 N1 C33 67.9(3) . . . . ?
C39 C38 N1 C33 -58.7(3) . . . . ?
C40 C38 N1 C37 -173.5(2) . . . . ?
C39 C38 N1 C37 59.9(3) . . . . ?
C40 C38 N1 C32 -55.5(3) . . . . ?
C39 C38 N1 C32 177.9(2) . . . . ?
C42 C43 N2 C44 -1.6(4) . . . . ?
C49 C44 N2 C43 -179.6(3) . . . . ?
C45 C44 N2 C43 0.8(4) . . . . ?
C18 C19 O3 C20 177.7(2) . . . . ?
C14 C19 O3 C20 -1.7(4) . . . . ?
C25 C20 O3 C19 2.5(4) . . . . ?
C21 C20 O3 C19 -177.1(2) . . . . ?
C4 C5 O4 C13 178.7(2) . . . . ?
C6 C5 O4 C13 -1.2(4) . . . . ?
C8 C13 O4 C5 -2.1(4) . . . . ?
C12 C13 O4 C5 178.7(3) . . . . ?
C46 C47 O5 C52 3.3(5) . . . . ?
C48 C47 O5 C52 -176.5(3) . . . . ?

loop_
_platon_squeeze_void_nr
_platon_squeeze_void_average_x
_platon_squeeze_void_average_y
_platon_squeeze_void_average_z
_platon_squeeze_void_volume
_platon_squeeze_void_count_electrons
1 -0.264 0.182 0.160 160.4 55.7
2 0.264 0.682 0.340 160.5 55.7
3 -0.236 0.818 0.660 160.5 55.7
4 0.236 0.318 0.840 160.5 55.7
